data_4130290
loop_
_publ_author_name
'Suzuki, Mitsuharu'
'Kotyk, Juliet F Khosrowabadi'
'Khan, Saeed I.'
'Rubin, Yves'

_publ_section_title
;
 Directing the Crystallization of Dehydro[24]annulenes into Supramolecular
 Nanotubular Scaffolds.
;
_journal_issue 18
_journal_name_full 'Journal of the American Chemical Society'
_journal_page_first 5939
_journal_page_last 5956
_journal_paper_doi 10.1021/jacs.6b01939
_journal_volume 138
_journal_year 2016
_chemical_formula_moiety 'C56 H32 O16, 3(C3 H6 O)'
_chemical_formula_sum 'C65 H50 O19'
_chemical_formula_weight 1135.05
_space_group_IT_number 2
_space_group_name_Hall '-P 1'
_space_group_name_H-M_alt 'P -1'
_symmetry_cell_setting triclinic
_symmetry_space_group_name_Hall '-P 1'
_symmetry_space_group_name_H-M 'P -1'
_atom_sites_solution_hydrogens geom
_atom_sites_solution_primary direct
_atom_sites_solution_secondary difmap
_audit_creation_method SHELXL-97
_cell_angle_alpha 87.308(2)
_cell_angle_beta 76.651(2)
_cell_angle_gamma 77.200(3)
_cell_formula_units_Z 1
_cell_length_a 8.0494(17)
_cell_length_b 12.367(3)
_cell_length_c 14.371(3)
_cell_measurement_reflns_used 7801
_cell_measurement_temperature 100(2)
_cell_measurement_theta_max 28.98
_cell_measurement_theta_min 3.69
_cell_volume 1357.3(5)
_computing_cell_refinement 'Bruker SMART'
_computing_data_collection 'Bruker SMART'
_computing_data_reduction 'Bruker SAINT'
_computing_molecular_graphics 'Bruker SHELXTL'
_computing_publication_material 'Bruker SHELXTL'
_computing_structure_refinement 'SHELXL-97 (Sheldrick, 2008)'
_computing_structure_solution 'SHELXS-97 (Sheldrick, 2008)'
_diffrn_ambient_temperature 100(2)
_diffrn_measured_fraction_theta_full 0.990
_diffrn_measured_fraction_theta_max 0.970
_diffrn_measurement_device_type 'CCD area detector'
_diffrn_measurement_method 'phi and omega scans'
_diffrn_radiation_monochromator graphite
_diffrn_radiation_source 'fine-focus sealed tube'
_diffrn_radiation_type MoK\a
_diffrn_radiation_wavelength 0.71073
_diffrn_reflns_av_R_equivalents 0.0287
_diffrn_reflns_av_sigmaI/netI 0.0392
_diffrn_reflns_limit_h_max 10
_diffrn_reflns_limit_h_min -10
_diffrn_reflns_limit_k_max 16
_diffrn_reflns_limit_k_min -16
_diffrn_reflns_limit_l_max 19
_diffrn_reflns_limit_l_min -19
_diffrn_reflns_number 17900
_diffrn_reflns_theta_full 25.50
_diffrn_reflns_theta_max 29.02
_diffrn_reflns_theta_min 3.61
_exptl_absorpt_coefficient_mu 0.103
_exptl_absorpt_correction_T_max 0.9898
_exptl_absorpt_correction_T_min 0.9324
_exptl_absorpt_correction_type multi-scan
_exptl_absorpt_process_details 'Sadabs (Bruker)'
_exptl_crystal_colour red
_exptl_crystal_density_diffrn 1.389
_exptl_crystal_density_method 'not measured'
_exptl_crystal_description plate
_exptl_crystal_F_000 592
_exptl_crystal_size_max 0.35
_exptl_crystal_size_mid 0.20
_exptl_crystal_size_min 0.10
_refine_diff_density_max 0.537
_refine_diff_density_min -0.593
_refine_diff_density_rms 0.071
_refine_ls_extinction_method none
_refine_ls_goodness_of_fit_ref 1.086
_refine_ls_hydrogen_treatment constr
_refine_ls_matrix_type full
_refine_ls_number_parameters 385
_refine_ls_number_reflns 6995
_refine_ls_number_restraints 120
_refine_ls_restrained_S_all 1.139
_refine_ls_R_factor_all 0.0914
_refine_ls_R_factor_gt 0.0662
_refine_ls_shift/su_max 0.002
_refine_ls_shift/su_mean 0.000
_refine_ls_structure_factor_coef Fsqd
_refine_ls_weighting_details 'calc w=1/[\s^2^(Fo^2^)+(0.0924P)^2^+0.9757P] where P=(Fo^2^+2Fc^2^)/3'
_refine_ls_weighting_scheme calc
_refine_ls_wR_factor_gt 0.1765
_refine_ls_wR_factor_ref 0.1938
_reflns_number_gt 5093
_reflns_number_total 6995
_reflns_threshold_expression >2sigma(I)
_cod_data_source_file ja6b01939_si_002.cif
_cod_data_source_block 1d
_cod_depositor_comments
;
The following automatic conversions were performed:

data item '_symmetry_cell_setting' value 'Triclinic' was changed to
'triclinic' in accordance with the
/home/saulius/struct/COD-crude-data/automatic-downloads/DataCite-retrospective/ACS/depositions/lib/dictionaries/cif_core.dic
dictionary named 'cif_core.dic' version 2.4.2 last updated on
2011-04-26.

Automatic conversion script
Id: cif_fix_values 6909 2019-04-08 15:41:33Z antanas 
;
_cod_original_sg_symbol_H-M P-1
_cod_database_code 4130290

loop_
_symmetry_equiv_pos_as_xyz
'x, y, z'
'-x, -y, -z'

loop_
_atom_site_label
_atom_site_type_symbol
_atom_site_fract_x
_atom_site_fract_y
_atom_site_fract_z
_atom_site_U_iso_or_equiv
_atom_site_adp_type
_atom_site_occupancy
_atom_site_symmetry_multiplicity
_atom_site_calc_flag
_atom_site_refinement_flags
_atom_site_disorder_assembly
_atom_site_disorder_group
O1Z O 0.3674(14) 1.0193(11) 0.0659(8) 0.154(3) Uani 0.50 1 d PDU . .
C1Z C 0.5000 1.0000 0.0000 0.154(3) Uani 1 2 d SDU . .
C2Z C 0.575(2) 0.8751(12) -0.0231(12) 0.154(3) Uani 0.50 1 d PDU . .
H2Z1 H 0.5010 0.8311 0.0188 0.231 Uiso 0.50 1 calc PR . .
H2Z2 H 0.6941 0.8541 -0.0127 0.231 Uiso 0.50 1 calc PR . .
H2Z3 H 0.5774 0.8610 -0.0900 0.231 Uiso 0.50 1 calc PR . .
C3Z C 0.641(2) 1.0513(16) -0.0579(12) 0.154(3) Uani 0.50 1 d PDU . .
H3Z1 H 0.6179 1.1299 -0.0408 0.231 Uiso 0.50 1 calc PR . .
H3Z2 H 0.6446 1.0446 -0.1260 0.231 Uiso 0.50 1 calc PR . .
H3Z3 H 0.7541 1.0133 -0.0450 0.231 Uiso 0.50 1 calc PR . .
C1S C 0.3222(6) 0.4462(4) 0.9214(3) 0.0762(9) Uani 1 1 d DU . .
O1S O 0.4068(10) 0.5141(5) 0.8677(4) 0.0762(9) Uani 0.54 1 d PDU A 1
C3S C 0.1782(11) 0.4166(7) 0.8969(5) 0.0762(9) Uani 0.54 1 d PDU A 1
H3S1 H 0.1752 0.4388 0.8308 0.114 Uiso 0.54 1 calc PR A 1
H3S2 H 0.0698 0.4543 0.9401 0.114 Uiso 0.54 1 calc PR A 1
H3S3 H 0.1896 0.3362 0.9029 0.114 Uiso 0.54 1 calc PR A 1
C2S C 0.3748(12) 0.4222(8) 1.0184(5) 0.0762(9) Uani 0.54 1 d PDU A 1
H2S1 H 0.4843 0.4456 1.0159 0.114 Uiso 0.54 1 calc PR A 1
H2S2 H 0.3909 0.3425 1.0316 0.114 Uiso 0.54 1 calc PR A 1
H2S3 H 0.2824 0.4631 1.0693 0.114 Uiso 0.54 1 calc PR A 1
O1T O 0.4110(13) 0.4662(9) 0.8530(7) 0.092(2) Uani 0.36 1 d PDU A 2
C2T C 0.3523(18) 0.3393(12) 0.9852(9) 0.092(2) Uani 0.36 1 d PDU A 2
H2T1 H 0.4780 0.3108 0.9792 0.138 Uiso 0.36 1 calc PR A 2
H2T2 H 0.3017 0.2824 0.9638 0.138 Uiso 0.36 1 calc PR A 2
H2T3 H 0.2958 0.3583 1.0522 0.138 Uiso 0.36 1 calc PR A 2
C3T C 0.1176(13) 0.4754(13) 0.9340(10) 0.092(2) Uani 0.36 1 d PDU A 2
H3T1 H 0.0842 0.5406 0.8954 0.138 Uiso 0.36 1 calc PR A 2
H3T2 H 0.0614 0.4914 1.0015 0.138 Uiso 0.36 1 calc PR A 2
H3T3 H 0.0799 0.4124 0.9129 0.138 Uiso 0.36 1 calc PR A 2
O1Y O 0.297(4) 0.5273(17) 0.8680(19) 0.074(6) Uiso 0.10 1 d PD A 3
C3Y C 0.288(6) 0.3362(17) 0.914(3) 0.074(6) Uiso 0.10 1 d PD A 3
H3Y1 H 0.3691 0.2817 0.9435 0.111 Uiso 0.10 1 calc PR A 3
H3Y2 H 0.3052 0.3171 0.8468 0.111 Uiso 0.10 1 calc PR A 3
H3Y3 H 0.1676 0.3359 0.9478 0.111 Uiso 0.10 1 calc PR A 3
C2Y C 0.448(5) 0.443(3) 0.987(3) 0.074(6) Uiso 0.10 1 d PD . 3
H2Y1 H 0.4978 0.3655 1.0008 0.111 Uiso 0.10 1 calc PR . 3
H2Y2 H 0.3849 0.4815 1.0473 0.111 Uiso 0.10 1 calc PR . 3
H2Y3 H 0.5429 0.4793 0.9558 0.111 Uiso 0.10 1 calc PR . 3
C1 C -0.1093(3) 0.18308(17) 0.07143(16) 0.0246(4) Uani 1 1 d . . .
C2 C -0.0953(3) 0.11829(17) 0.15479(15) 0.0220(4) Uani 1 1 d . . .
C3 C -0.0328(3) 0.14729(17) 0.22683(16) 0.0243(4) Uani 1 1 d . . .
H3A H -0.0263 0.0975 0.2789 0.029 Uiso 1 1 calc R . .
C4 C 0.0238(3) 0.24730(18) 0.22999(15) 0.0248(5) Uani 1 1 d . . .
C5 C 0.0696(3) 0.33174(18) 0.24015(15) 0.0249(5) Uani 1 1 d . . .
C6 C 0.1216(3) 0.42598(18) 0.25627(16) 0.0249(5) Uani 1 1 d . . .
C7 C 0.1685(3) 0.50659(17) 0.27586(15) 0.0240(4) Uani 1 1 d . . .
C8 C 0.2251(3) 0.59527(17) 0.30772(15) 0.0227(4) Uani 1 1 d . . .
H8A H 0.2572 0.5879 0.3677 0.027 Uiso 1 1 calc R . .
C9 C 0.2367(3) 0.69048(17) 0.25828(15) 0.0225(4) Uani 1 1 d . . .
C10 C 0.1932(3) 0.70994(17) 0.16765(16) 0.0239(4) Uani 1 1 d . . .
C11 C 0.1620(3) 0.73791(18) 0.09089(16) 0.0265(5) Uani 1 1 d . . .
C12 C 0.1321(3) 0.77647(18) 0.00412(16) 0.0266(5) Uani 1 1 d . . .
C13 C -0.1651(3) 0.01521(18) 0.15467(16) 0.0261(5) Uani 1 1 d . . .
H13A H -0.2898 0.0355 0.1516 0.031 Uiso 1 1 calc R . .
H13B H -0.0992 -0.0309 0.0980 0.031 Uiso 1 1 calc R . .
C14 C -0.2214(3) -0.13538(17) 0.25258(16) 0.0239(4) Uani 1 1 d . . .
C15 C -0.1955(3) -0.19718(17) 0.34125(15) 0.0225(4) Uani 1 1 d . . .
C16 C -0.2331(3) -0.30251(18) 0.35084(16) 0.0246(4) Uani 1 1 d . . .
H16 H -0.2787 -0.3306 0.3039 0.030 Uiso 1 1 calc R . .
C17 C -0.2027(3) -0.36567(18) 0.43025(16) 0.0258(5) Uani 1 1 d . . .
C18 C -0.1364(3) -0.32442(18) 0.49886(16) 0.0263(5) Uani 1 1 d . . .
H18 H -0.1128 -0.3687 0.5521 0.032 Uiso 1 1 calc R . .
C19 C -0.1049(3) -0.21796(19) 0.48918(16) 0.0252(5) Uani 1 1 d . . .
C20 C -0.1338(3) -0.15296(18) 0.41015(16) 0.0240(4) Uani 1 1 d . . .
H20 H -0.1118 -0.0803 0.4036 0.029 Uiso 1 1 calc R . .
C21 C 0.2964(3) 0.78439(18) 0.29377(16) 0.0245(4) Uani 1 1 d . . .
H21A H 0.4064 0.7954 0.2505 0.029 Uiso 1 1 calc R . .
H21B H 0.2065 0.8539 0.2959 0.029 Uiso 1 1 calc R . .
C22 C 0.3604(3) 0.83573(18) 0.43535(16) 0.0240(4) Uani 1 1 d . . .
C23 C 0.3947(3) 0.79731(17) 0.52990(16) 0.0230(4) Uani 1 1 d . . .
C24 C 0.3705(3) 0.69383(18) 0.56490(16) 0.0252(5) Uani 1 1 d . . .
H24 H 0.3281 0.6473 0.5295 0.030 Uiso 1 1 calc R . .
C25 C 0.4092(3) 0.65936(18) 0.65260(16) 0.0251(5) Uani 1 1 d . . .
C26 C 0.4743(3) 0.72608(18) 0.70382(16) 0.0259(5) Uani 1 1 d . . .
H26 H 0.5014 0.7018 0.7633 0.031 Uiso 1 1 calc R . .
C27 C 0.4997(3) 0.82931(18) 0.66715(16) 0.0250(4) Uani 1 1 d . . .
C28 C 0.4572(3) 0.86610(18) 0.58085(16) 0.0250(4) Uani 1 1 d . . .
H28 H 0.4707 0.9374 0.5571 0.030 Uiso 1 1 calc R . .
O1 O -0.1474(2) -0.04612(12) 0.24057(11) 0.0249(3) Uani 1 1 d . . .
O2 O -0.2957(2) -0.16081(14) 0.19587(12) 0.0323(4) Uani 1 1 d . . .
O3 O -0.2340(2) -0.46958(13) 0.44399(13) 0.0328(4) Uani 1 1 d . . .
H3 H -0.2765 -0.4856 0.3996 0.049 Uiso 1 1 calc R . .
O4 O -0.0428(2) -0.17267(14) 0.55584(12) 0.0332(4) Uani 1 1 d . . .
H4 H -0.1411 -0.1562 0.5965 0.050 Uiso 1 1 d . . .
O5 O 0.3240(2) 0.75625(12) 0.38807(11) 0.0251(3) Uani 1 1 d . . .
O6 O 0.3662(2) 0.92733(13) 0.40265(12) 0.0321(4) Uani 1 1 d . . .
O7 O 0.3822(2) 0.55695(13) 0.68402(13) 0.0323(4) Uani 1 1 d . . .
H7 H 0.3911 0.5488 0.7412 0.048 Uiso 1 1 calc R . .
O8 O 0.5658(2) 0.89190(14) 0.71939(12) 0.0323(4) Uani 1 1 d . . .
H8 H 0.5751 0.9519 0.6910 0.048 Uiso 1 1 calc R . .

loop_
_atom_site_aniso_label
_atom_site_aniso_U_11
_atom_site_aniso_U_22
_atom_site_aniso_U_33
_atom_site_aniso_U_23
_atom_site_aniso_U_13
_atom_site_aniso_U_12
O1Z 0.146(4) 0.188(5) 0.132(4) -0.017(4) -0.043(3) -0.028(4)
C1Z 0.146(4) 0.188(5) 0.132(4) -0.017(4) -0.043(3) -0.028(4)
C2Z 0.146(4) 0.188(5) 0.132(4) -0.017(4) -0.043(3) -0.028(4)
C3Z 0.146(4) 0.188(5) 0.132(4) -0.017(4) -0.043(3) -0.028(4)
C1S 0.0833(19) 0.092(2) 0.0394(13) 0.0131(13) -0.0035(13) -0.0026(16)
O1S 0.0833(19) 0.092(2) 0.0394(13) 0.0131(13) -0.0035(13) -0.0026(16)
C3S 0.0833(19) 0.092(2) 0.0394(13) 0.0131(13) -0.0035(13) -0.0026(16)
C2S 0.0833(19) 0.092(2) 0.0394(13) 0.0131(13) -0.0035(13) -0.0026(16)
O1T 0.080(3) 0.111(5) 0.066(4) 0.033(3) -0.010(3) 0.006(3)
C2T 0.080(3) 0.111(5) 0.066(4) 0.033(3) -0.010(3) 0.006(3)
C3T 0.080(3) 0.111(5) 0.066(4) 0.033(3) -0.010(3) 0.006(3)
C1 0.0345(12) 0.0192(9) 0.0225(11) 0.0037(8) -0.0086(9) -0.0094(8)
C2 0.0310(11) 0.0174(9) 0.0195(10) 0.0042(7) -0.0078(8) -0.0079(8)
C3 0.0360(12) 0.0187(9) 0.0212(10) 0.0059(8) -0.0101(9) -0.0097(9)
C4 0.0354(12) 0.0230(10) 0.0185(10) 0.0044(8) -0.0097(9) -0.0087(9)
C5 0.0345(12) 0.0219(10) 0.0203(10) 0.0043(8) -0.0094(9) -0.0081(9)
C6 0.0343(12) 0.0214(10) 0.0208(10) 0.0058(8) -0.0089(9) -0.0085(9)
C7 0.0336(11) 0.0207(10) 0.0202(10) 0.0065(8) -0.0101(9) -0.0084(8)
C8 0.0307(11) 0.0207(10) 0.0197(10) 0.0054(8) -0.0099(8) -0.0088(8)
C9 0.0275(10) 0.0213(10) 0.0209(10) 0.0049(8) -0.0083(8) -0.0081(8)
C10 0.0320(11) 0.0197(9) 0.0237(11) 0.0046(8) -0.0093(9) -0.0112(8)
C11 0.0366(12) 0.0211(10) 0.0250(11) 0.0060(8) -0.0098(9) -0.0109(9)
C12 0.0370(12) 0.0212(10) 0.0253(11) 0.0056(8) -0.0112(9) -0.0106(9)
C13 0.0432(13) 0.0216(10) 0.0195(10) 0.0080(8) -0.0141(9) -0.0135(9)
C14 0.0304(11) 0.0202(10) 0.0245(11) 0.0068(8) -0.0101(9) -0.0101(8)
C15 0.0263(10) 0.0203(10) 0.0222(10) 0.0067(8) -0.0075(8) -0.0075(8)
C16 0.0311(11) 0.0222(10) 0.0240(11) 0.0061(8) -0.0089(9) -0.0116(9)
C17 0.0306(11) 0.0209(10) 0.0260(11) 0.0078(8) -0.0058(9) -0.0083(9)
C18 0.0328(11) 0.0245(10) 0.0208(10) 0.0094(8) -0.0067(9) -0.0061(9)
C19 0.0314(11) 0.0262(10) 0.0204(10) 0.0033(8) -0.0081(9) -0.0094(9)
C20 0.0305(11) 0.0215(10) 0.0221(11) 0.0059(8) -0.0082(9) -0.0089(8)
C21 0.0344(12) 0.0219(10) 0.0221(11) 0.0077(8) -0.0118(9) -0.0124(9)
C22 0.0300(11) 0.0205(10) 0.0255(11) 0.0044(8) -0.0110(9) -0.0095(8)
C23 0.0280(11) 0.0200(10) 0.0235(11) 0.0039(8) -0.0095(9) -0.0070(8)
C24 0.0322(11) 0.0214(10) 0.0263(11) 0.0045(8) -0.0113(9) -0.0108(9)
C25 0.0292(11) 0.0210(10) 0.0266(11) 0.0066(8) -0.0084(9) -0.0075(8)
C26 0.0305(11) 0.0263(11) 0.0223(11) 0.0051(8) -0.0095(9) -0.0067(9)
C27 0.0289(11) 0.0237(10) 0.0246(11) 0.0005(8) -0.0088(9) -0.0077(8)
C28 0.0308(11) 0.0221(10) 0.0254(11) 0.0034(8) -0.0103(9) -0.0095(9)
O1 0.0412(9) 0.0195(7) 0.0206(8) 0.0087(6) -0.0138(7) -0.0148(6)
O2 0.0460(10) 0.0313(9) 0.0310(9) 0.0119(7) -0.0212(8) -0.0213(8)
O3 0.0497(11) 0.0229(8) 0.0322(9) 0.0115(7) -0.0150(8) -0.0177(7)
O4 0.0489(11) 0.0340(9) 0.0228(8) 0.0058(7) -0.0158(8) -0.0148(8)
O5 0.0388(9) 0.0206(7) 0.0230(8) 0.0064(6) -0.0152(7) -0.0140(6)
O6 0.0520(11) 0.0212(8) 0.0320(9) 0.0089(6) -0.0216(8) -0.0160(7)
O7 0.0477(10) 0.0250(8) 0.0308(9) 0.0129(7) -0.0170(8) -0.0160(7)
O8 0.0473(10) 0.0286(8) 0.0290(9) 0.0038(7) -0.0183(8) -0.0160(7)

loop_
_atom_type_symbol
_atom_type_description
_atom_type_scat_dispersion_real
_atom_type_scat_dispersion_imag
_atom_type_scat_source
C C 0.0033 0.0016 'International Tables Vol C Tables 4.2.6.8 and 6.1.1.4'
H H 0.0000 0.0000 'International Tables Vol C Tables 4.2.6.8 and 6.1.1.4'
O O 0.0106 0.0060 'International Tables Vol C Tables 4.2.6.8 and 6.1.1.4'

loop_
_geom_angle_atom_site_label_1
_geom_angle_atom_site_label_2
_geom_angle_atom_site_label_3
_geom_angle
_geom_angle_site_symmetry_1
_geom_angle_site_symmetry_3
C3Z O1Z C1Z 86.6(14) 2_675 .
C3Z O1Z C2Z 149.3(18) 2_675 2_675
C1Z O1Z C2Z 66.9(8) . 2_675
O1Z C1Z O1Z 180.000(3) 2_675 .
O1Z C1Z C3Z 142.6(8) . .
O1Z C1Z C2Z 65.8(8) 2_675 .
O1Z C1Z C2Z 114.2(8) . .
C3Z C1Z C2Z 101.9(9) . .
C1Z C2Z H2Z1 109.5 . .
C1Z C2Z H2Z2 109.5 . .
H2Z1 C2Z H2Z2 109.5 . .
C1Z C2Z H2Z3 109.5 . .
H2Z1 C2Z H2Z3 109.5 . .
H2Z2 C2Z H2Z3 109.5 . .
C1Z C3Z H3Z1 109.5 . .
C1Z C3Z H3Z2 109.5 . .
H3Z1 C3Z H3Z2 109.5 . .
C1Z C3Z H3Z3 109.5 . .
H3Z1 C3Z H3Z3 109.5 . .
H3Z2 C3Z H3Z3 109.5 . .
O1T C1S O1Y 51.7(15) . .
O1T C1S C3S 107.5(8) . .
O1Y C1S C3S 86.2(13) . .
O1S C1S C3S 120.8(5) . .
O1T C1S C3Y 109.8(19) . .
O1Y C1S C3Y 128.7(16) . .
O1S C1S C3Y 138.4(18) . .
C3S C1S C3Y 51.0(17) . .
O1T C1S C2Y 97.6(19) . .
O1Y C1S C2Y 119.1(15) . .
O1S C1S C2Y 86.7(16) . .
C3S C1S C2Y 152.4(17) . .
C3Y C1S C2Y 110(2) . .
O1T C1S C2S 125.1(8) . .
O1Y C1S C2S 137.2(13) . .
O1S C1S C2S 113.1(6) . .
C3S C1S C2S 125.2(6) . .
C3Y C1S C2S 93.7(17) . .
O1T C1S C3T 120.9(7) . .
O1Y C1S C3T 76.6(15) . .
O1S C1S C3T 115.7(7) . .
C3Y C1S C3T 79.2(19) . .
C2Y C1S C3T 135(2) . .
C2S C1S C3T 111.7(6) . .
O1T C1S C2T 127.5(7) . .
O1Y C1S C2T 177.0(14) . .
O1S C1S C2T 141.6(7) . .
C3S C1S C2T 91.5(7) . .
C3Y C1S C2T 48.3(16) . .
C2Y C1S C2T 63.6(16) . .
C3T C1S C2T 102.6(7) . .
C1S C3S H3S1 109.5 . .
C1S C3S H3S2 109.5 . .
H3S1 C3S H3S2 109.5 . .
C1S C3S H3S3 109.5 . .
H3S1 C3S H3S3 109.5 . .
H3S2 C3S H3S3 109.5 . .
C1S C2S H2S1 109.5 . .
C1S C2S H2S2 109.5 . .
H2S1 C2S H2S2 109.5 . .
C1S C2S H2S3 109.5 . .
H2S1 C2S H2S3 109.5 . .
H2S2 C2S H2S3 109.5 . .
C1S C2T H2T1 109.5 . .
C1S C2T H2T2 109.5 . .
H2T1 C2T H2T2 109.5 . .
C1S C2T H2T3 109.5 . .
H2T1 C2T H2T3 109.5 . .
H2T2 C2T H2T3 109.5 . .
C1S C3T H3T1 109.5 . .
C1S C3T H3T2 109.5 . .
H3T1 C3T H3T2 109.5 . .
C1S C3T H3T3 109.5 . .
H3T1 C3T H3T3 109.5 . .
H3T2 C3T H3T3 109.5 . .
C1S C3Y H3Y1 109.5 . .
C1S C3Y H3Y2 109.5 . .
H3Y1 C3Y H3Y2 109.5 . .
C1S C3Y H3Y3 109.5 . .
H3Y1 C3Y H3Y3 109.5 . .
H3Y2 C3Y H3Y3 109.5 . .
C1S C2Y C2Y 128(3) . 2_667
C1S C2Y H2Y1 109.5 . .
C2Y C2Y H2Y1 120.4 2_667 .
C1S C2Y H2Y2 109.5 . .
C2Y C2Y H2Y2 68.3 2_667 .
H2Y1 C2Y H2Y2 109.5 . .
C1S C2Y H2Y3 109.5 . .
H2Y1 C2Y H2Y3 109.5 . .
H2Y2 C2Y H2Y3 109.5 . .
C12 C1 C2 168.8(2) 2_565 .
C3 C2 C1 124.24(19) . .
C3 C2 C13 123.82(18) . .
C1 C2 C13 111.90(18) . .
C2 C3 C4 124.17(19) . .
C2 C3 H3A 117.9 . .
C4 C3 H3A 117.9 . .
C5 C4 C3 175.0(2) . .
C4 C5 C6 177.1(2) . .
C7 C6 C5 176.0(2) . .
C6 C7 C8 174.1(2) . .
C9 C8 C7 124.2(2) . .
C9 C8 H8A 117.9 . .
C7 C8 H8A 117.9 . .
C8 C9 C10 122.6(2) . .
C8 C9 C21 123.39(19) . .
C10 C9 C21 114.01(17) . .
C11 C10 C9 172.5(2) . .
C10 C11 C12 175.6(2) . .
C1 C12 C11 175.6(2) 2_565 .
O1 C13 C2 109.03(17) . .
O1 C13 H13A 109.9 . .
C2 C13 H13A 109.9 . .
O1 C13 H13B 109.9 . .
C2 C13 H13B 109.9 . .
H13A C13 H13B 108.3 . .
O2 C14 O1 122.61(19) . .
O2 C14 C15 125.5(2) . .
O1 C14 C15 111.89(18) . .
C20 C15 C16 121.70(19) . .
C20 C15 C14 121.54(19) . .
C16 C15 C14 116.75(19) . .
C17 C16 C15 118.8(2) . .
C17 C16 H16 120.6 . .
C15 C16 H16 120.6 . .
O3 C17 C18 117.20(19) . .
O3 C17 C16 122.3(2) . .
C18 C17 C16 120.5(2) . .
C17 C18 C19 119.58(19) . .
C17 C18 H18 120.2 . .
C19 C18 H18 120.2 . .
O4 C19 C18 121.82(19) . .
O4 C19 C20 117.1(2) . .
C18 C19 C20 121.1(2) . .
C15 C20 C19 118.2(2) . .
C15 C20 H20 120.9 . .
C19 C20 H20 120.9 . .
O5 C21 C9 107.68(16) . .
O5 C21 H21A 110.2 . .
C9 C21 H21A 110.2 . .
O5 C21 H21B 110.2 . .
C9 C21 H21B 110.2 . .
H21A C21 H21B 108.5 . .
O6 C22 O5 122.9(2) . .
O6 C22 C23 125.0(2) . .
O5 C22 C23 112.13(18) . .
C28 C23 C24 121.0(2) . .
C28 C23 C22 118.09(19) . .
C24 C23 C22 120.8(2) . .
C23 C24 C25 119.1(2) . .
C23 C24 H24 120.4 . .
C25 C24 H24 120.4 . .
O7 C25 C26 122.5(2) . .
O7 C25 C24 116.8(2) . .
C26 C25 C24 120.7(2) . .
C25 C26 C27 119.5(2) . .
C25 C26 H26 120.3 . .
C27 C26 H26 120.3 . .
O8 C27 C28 122.0(2) . .
O8 C27 C26 117.57(19) . .
C28 C27 C26 120.5(2) . .
C23 C28 C27 119.2(2) . .
C23 C28 H28 120.4 . .
C27 C28 H28 120.4 . .
C14 O1 C13 114.17(16) . .
C17 O3 H3 109.5 . .
C19 O4 H4 95.9 . .
C22 O5 C21 116.10(16) . .
C25 O7 H7 109.5 . .
C27 O8 H8 109.5 . .

loop_
_geom_bond_atom_site_label_1
_geom_bond_atom_site_label_2
_geom_bond_distance
_geom_bond_site_symmetry_2
O1Z C3Z 0.906(19) 2_675
O1Z C1Z 1.239(11) .
O1Z C2Z 1.537(18) 2_675
C1Z O1Z 1.239(11) 2_675
C1Z C3Z 1.491(14) .
C1Z C2Z 1.551(14) .
C2Z H2Z1 0.9800 .
C2Z H2Z2 0.9800 .
C2Z H2Z3 0.9800 .
C3Z H3Z1 0.9800 .
C3Z H3Z2 0.9800 .
C3Z H3Z3 0.9800 .
C1S O1T 1.126(9) .
C1S O1Y 1.242(14) .
C1S O1S 1.308(7) .
C1S C3S 1.410(8) .
C1S C3Y 1.459(15) .
C1S C2Y 1.534(15) .
C1S C2S 1.547(7) .
C1S C3T 1.575(10) .
C1S C2T 1.580(10) .
C3S H3S1 0.9800 .
C3S H3S2 0.9800 .
C3S H3S3 0.9800 .
C2S H2S1 0.9800 .
C2S H2S2 0.9800 .
C2S H2S3 0.9800 .
C2T H2T1 0.9800 .
C2T H2T2 0.9800 .
C2T H2T3 0.9800 .
C3T H3T1 0.9800 .
C3T H3T2 0.9800 .
C3T H3T3 0.9800 .
C3Y H3Y1 0.9800 .
C3Y H3Y2 0.9800 .
C3Y H3Y3 0.9800 .
C2Y C2Y 1.88(7) 2_667
C2Y H2Y1 0.9800 .
C2Y H2Y2 0.9800 .
C2Y H2Y3 0.9800 .
C1 C12 1.209(3) 2_565
C1 C2 1.422(3) .
C2 C3 1.345(3) .
C2 C13 1.503(3) .
C3 C4 1.416(3) .
C3 H3A 0.9500 .
C4 C5 1.207(3) .
C5 C6 1.369(3) .
C6 C7 1.207(3) .
C7 C8 1.409(3) .
C8 C9 1.356(3) .
C8 H8A 0.9500 .
C9 C10 1.422(3) .
C9 C21 1.502(3) .
C10 C11 1.205(3) .
C11 C12 1.368(3) .
C12 C1 1.210(3) 2_565
C13 O1 1.437(2) .
C13 H13A 0.9900 .
C13 H13B 0.9900 .
C14 O2 1.206(3) .
C14 O1 1.353(3) .
C14 C15 1.487(3) .
C15 C20 1.387(3) .
C15 C16 1.395(3) .
C16 C17 1.390(3) .
C16 H16 0.9500 .
C17 O3 1.360(3) .
C17 C18 1.388(3) .
C18 C19 1.390(3) .
C18 H18 0.9500 .
C19 O4 1.370(3) .
C19 C20 1.394(3) .
C20 H20 0.9500 .
C21 O5 1.438(3) .
C21 H21A 0.9900 .
C21 H21B 0.9900 .
C22 O6 1.212(3) .
C22 O5 1.340(3) .
C22 C23 1.484(3) .
C23 C28 1.390(3) .
C23 C24 1.391(3) .
C24 C25 1.393(3) .
C24 H24 0.9500 .
C25 O7 1.370(3) .
C25 C26 1.387(3) .
C26 C27 1.397(3) .
C26 H26 0.9500 .
C27 O8 1.366(3) .
C27 C28 1.392(3) .
C28 H28 0.9500 .
O3 H3 0.8400 .
O4 H4 0.8574 .
O7 H7 0.8400 .
O8 H8 0.8400 .
